data_7201588
loop_
_publ_author_name
'Du, Miao'
'Zhang, Zhi-Hui'
'You, Yan-Ping'
'Zhao, Xiao-Jun'

_publ_section_title
;
 R-Isophthalate (R = --H, --NO2, and --COOH) as modular building blocks
 for mixed-ligand coordination polymers incorporated with a versatile
 connector 4-amino-3,5-bis(3-pyridyl)-1,2,4-triazole
;
_journal_issue 3
_journal_name_full CrystEngComm
_journal_page_first 306
_journal_paper_doi 10.1039/b711447h
_journal_volume 10
_journal_year 2008
_chemical_formula_sum 'C20 H22 Co N6 O8'
_chemical_formula_weight 533.37
_chemical_name_systematic
;
?
;
_space_group_IT_number 14
_symmetry_cell_setting monoclinic
_symmetry_space_group_name_Hall '-P 2yn'
_symmetry_space_group_name_H-M 'P 1 21/n 1'
_atom_sites_solution_hydrogens geom
_atom_sites_solution_primary direct
_atom_sites_solution_secondary difmap
_audit_creation_method SHELXL-97
_cell_angle_alpha 90.00
_cell_angle_beta 94.7480(10)
_cell_angle_gamma 90.00
_cell_formula_units_Z 4
_cell_length_a 8.4727(4)
_cell_length_b 14.4634(7)
_cell_length_c 18.4388(10)
_cell_measurement_reflns_used 4668
_cell_measurement_temperature 293(2)
_cell_measurement_theta_max 27.51
_cell_measurement_theta_min 2.22
_cell_volume 2251.8(2)
_computing_cell_refinement 'Bruker APEX II'
_computing_data_collection 'Bruker APEX II'
_computing_data_reduction 'Bruker SAINT'
_computing_molecular_graphics 'Bruker SHELXTL'
_computing_publication_material 'Bruker SHELXTL'
_computing_structure_refinement 'SHELXL-97 (Sheldrick, 1997)'
_computing_structure_solution 'SHELXS-97 (Sheldrick, 1990)'
_diffrn_ambient_temperature 293(2)
_diffrn_measured_fraction_theta_full 0.999
_diffrn_measured_fraction_theta_max 0.999
_diffrn_measurement_device_type 'APEX II CCD area detector'
_diffrn_measurement_method 'phi and omega scans'
_diffrn_radiation_monochromator graphite
_diffrn_radiation_source 'fine-focus sealed tube'
_diffrn_radiation_type MoK\a
_diffrn_radiation_wavelength 0.71073
_diffrn_reflns_av_R_equivalents 0.0169
_diffrn_reflns_av_sigmaI/netI 0.0198
_diffrn_reflns_limit_h_max 8
_diffrn_reflns_limit_h_min -10
_diffrn_reflns_limit_k_max 17
_diffrn_reflns_limit_k_min -17
_diffrn_reflns_limit_l_max 20
_diffrn_reflns_limit_l_min -21
_diffrn_reflns_number 12049
_diffrn_reflns_theta_full 25.01
_diffrn_reflns_theta_max 25.01
_diffrn_reflns_theta_min 2.22
_exptl_absorpt_coefficient_mu 0.823
_exptl_absorpt_correction_T_max 1.000000
_exptl_absorpt_correction_T_min 0.823106
_exptl_absorpt_correction_type multi-scan
_exptl_absorpt_process_details SADABS
_exptl_crystal_colour Pink
_exptl_crystal_density_diffrn 1.573
_exptl_crystal_density_meas ?
_exptl_crystal_density_method 'not measured'
_exptl_crystal_description Block
_exptl_crystal_F_000 1100
_exptl_crystal_size_max 0.45
_exptl_crystal_size_mid 0.36
_exptl_crystal_size_min 0.24
_refine_diff_density_max 0.232
_refine_diff_density_min -0.257
_refine_diff_density_rms 0.039
_refine_ls_extinction_method none
_refine_ls_goodness_of_fit_ref 1.044
_refine_ls_hydrogen_treatment constr
_refine_ls_matrix_type full
_refine_ls_number_parameters 319
_refine_ls_number_reflns 3960
_refine_ls_number_restraints 0
_refine_ls_restrained_S_all 1.044
_refine_ls_R_factor_all 0.0335
_refine_ls_R_factor_gt 0.0249
_refine_ls_shift/su_max 0.000
_refine_ls_shift/su_mean 0.000
_refine_ls_structure_factor_coef Fsqd
_refine_ls_weighting_details 'calc w=1/[\s^2^(Fo^2^)+(0.0345P)^2^+0.6386P] where P=(Fo^2^+2Fc^2^)/3'
_refine_ls_weighting_scheme calc
_refine_ls_wR_factor_gt 0.0646
_refine_ls_wR_factor_ref 0.0681
_reflns_number_gt 3258
_reflns_number_total 3960
_reflns_threshold_expression >2sigma(I)
_cod_data_source_file b711447h.txt
_cod_data_source_block 1a
_cod_depositor_comments
;
The following automatic conversions were performed:
'_symmetry_cell_setting' value 'Monoclinic' changed to 'monoclinic'
according to '/home/saulius/struct/CIF-dictionaries/cif_core.dic'
dictionary named 'cif_core.dic' version 2.4.1 from
2010-06-29.

'_exptl_absorpt_correction_type' value 'Multi-Scan' changed
to 'multi-scan' according to
'/home/saulius/struct/CIF-dictionaries/cif_core.dic' dictionary named
'cif_core.dic' version 2.4.1 from 2010-06-29.

Automatic conversion script
Id: cif_fix_enum 1527 2010-12-29 10:47:43Z saulius 

The following automatic conversions were performed:

'_exptl_crystal_density_meas' value 'None' was changed to '?' - the
value is perceived as not measured.

Automatic conversion script
Id: cif_fix_values 3008 2015-01-20 13:52:24Z robertas 
;
_cod_original_sg_symbol_H-M P2(1)/n
_cod_database_code 7201588

loop_
_symmetry_equiv_pos_as_xyz
'x, y, z'
'-x+1/2, y+1/2, -z+1/2'
'-x, -y, -z'
'x-1/2, -y-1/2, z-1/2'

loop_
_atom_site_label
_atom_site_type_symbol
_atom_site_fract_x
_atom_site_fract_y
_atom_site_fract_z
_atom_site_U_iso_or_equiv
_atom_site_adp_type
_atom_site_occupancy
_atom_site_symmetry_multiplicity
_atom_site_calc_flag
_atom_site_refinement_flags
_atom_site_disorder_assembly
_atom_site_disorder_group
Co1 Co 0.5000 0.5000 0.0000 0.02560(9) Uani 1 2 d S . .
Co2 Co 1.0000 0.5000 0.5000 0.02531(10) Uani 1 2 d S . .
O1 O 0.58128(15) 0.57890(8) 0.08881(6) 0.0362(3) Uani 1 1 d . . .
O2 O 0.53644(18) 0.49555(8) 0.18690(7) 0.0443(3) Uani 1 1 d . . .
O3 O 0.97901(17) 0.71296(8) 0.42763(7) 0.0427(3) Uani 1 1 d . . .
O4 O 0.90573(15) 0.56688(8) 0.40518(6) 0.0332(3) Uani 1 1 d . . .
O5 O 0.82622(16) 0.39273(9) 0.48280(7) 0.0417(3) Uani 1 1 d . . .
H5A H 0.7465 0.4086 0.5050 0.063 Uiso 1 1 d R . .
H5B H 0.8873 0.3521 0.5032 0.063 Uiso 1 1 d R . .
O6 O 0.42101(14) 0.39625(8) 0.07057(6) 0.0346(3) Uani 1 1 d . . .
H6A H 0.4480 0.3399 0.0674 0.052 Uiso 1 1 d R . .
H6B H 0.4415 0.4226 0.1114 0.052 Uiso 1 1 d R . .
N1 N 0.72935(17) 0.43437(9) -0.00048(7) 0.0298(3) Uani 1 1 d . . .
N2 N 1.1076(2) 0.25511(10) 0.14243(8) 0.0383(4) Uani 1 1 d . . .
N3 N 1.1695(2) 0.24822(10) 0.21415(8) 0.0382(4) Uani 1 1 d . . .
N4 N 1.04073(16) 0.37830(9) 0.20011(7) 0.0269(3) Uani 1 1 d . . .
N5 N 0.9819(2) 0.46823(10) 0.20933(8) 0.0394(4) Uani 1 1 d . . .
H5' H 1.0597 0.5002 0.2343 0.047 Uiso 1 1 d R . .
H5" H 0.8974 0.4590 0.2349 0.047 Uiso 1 1 d R . .
N6 N 1.14462(18) 0.41833(9) 0.43700(7) 0.0306(3) Uani 1 1 d . . .
C1 C 0.9554(2) 0.36788(11) 0.06602(9) 0.0286(4) Uani 1 1 d . . .
C2 C 0.8045(2) 0.40438(11) 0.06160(9) 0.0297(4) Uani 1 1 d . . .
H2 H 0.7525 0.4083 0.1040 0.036 Uiso 1 1 calc R . .
C3 C 0.8064(2) 0.42780(12) -0.06081(9) 0.0350(4) Uani 1 1 d . . .
H3 H 0.7552 0.4478 -0.1046 0.042 Uiso 1 1 calc R . .
C4 C 0.9570(2) 0.39298(13) -0.06132(10) 0.0375(4) Uani 1 1 d . . .
H4 H 1.0062 0.3899 -0.1045 0.045 Uiso 1 1 calc R . .
C5 C 1.0346(2) 0.36249(12) 0.00311(9) 0.0346(4) Uani 1 1 d . . .
H5 H 1.1370 0.3390 0.0043 0.042 Uiso 1 1 calc R . .
C6 C 1.0328(2) 0.33361(11) 0.13509(9) 0.0282(4) Uani 1 1 d . . .
C7 C 1.1285(2) 0.32276(11) 0.24785(9) 0.0284(4) Uani 1 1 d . . .
C8 C 1.1825(2) 0.34519(11) 0.32338(9) 0.0286(4) Uani 1 1 d . . .
C9 C 1.0920(2) 0.39467(11) 0.36921(9) 0.0296(4) Uani 1 1 d . . .
H9 H 0.9901 0.4122 0.3520 0.035 Uiso 1 1 calc R . .
C10 C 1.2910(2) 0.39242(12) 0.46162(10) 0.0365(4) Uani 1 1 d . . .
H10 H 1.3289 0.4092 0.5086 0.044 Uiso 1 1 calc R . .
C11 C 1.3874(2) 0.34191(14) 0.42007(10) 0.0440(5) Uani 1 1 d . . .
H11 H 1.4882 0.3244 0.4389 0.053 Uiso 1 1 calc R . .
C12 C 1.3327(2) 0.31762(13) 0.35035(10) 0.0405(5) Uani 1 1 d . . .
H12 H 1.3959 0.2830 0.3216 0.049 Uiso 1 1 calc R . .
C13 C 0.5915(2) 0.56480(11) 0.15659(9) 0.0302(4) Uani 1 1 d . . .
C14 C 0.6791(2) 0.63652(11) 0.20301(9) 0.0275(4) Uani 1 1 d . . .
C15 C 0.7080(2) 0.72319(12) 0.17449(9) 0.0314(4) Uani 1 1 d . . .
H15 H 0.6693 0.7377 0.1272 0.038 Uiso 1 1 calc R . .
C16 C 0.7939(2) 0.78780(12) 0.21616(9) 0.0347(4) Uani 1 1 d . . .
H16 H 0.8090 0.8467 0.1977 0.042 Uiso 1 1 calc R . .
C17 C 0.8580(2) 0.76511(12) 0.28558(10) 0.0328(4) Uani 1 1 d . . .
H17 H 0.9187 0.8084 0.3128 0.039 Uiso 1 1 calc R . .
C18 C 0.8324(2) 0.67860(11) 0.31486(8) 0.0274(4) Uani 1 1 d . . .
C19 C 0.7384(2) 0.61559(11) 0.27377(9) 0.0275(4) Uani 1 1 d . . .
H19 H 0.7149 0.5588 0.2939 0.033 Uiso 1 1 calc R . .
C20 C 0.9115(2) 0.65172(11) 0.38847(9) 0.0295(4) Uani 1 1 d . . .
O7 O 0.09353(19) 0.08411(10) 0.07642(8) 0.0571(4) Uani 1 1 d . . .
H7A H 0.1060 0.1405 0.0885 0.086 Uiso 1 1 d R . .
H7B H 0.1294 0.0437 0.1070 0.086 Uiso 1 1 d R . .
O8 O 0.2792(2) 0.55305(10) 0.26637(8) 0.0623(4) Uani 1 1 d . . .
H8A H 0.2710 0.6115 0.2630 0.093 Uiso 1 1 d R . .
H8B H 0.3572 0.5281 0.2477 0.093 Uiso 1 1 d R . .

loop_
_atom_site_aniso_label
_atom_site_aniso_U_11
_atom_site_aniso_U_22
_atom_site_aniso_U_33
_atom_site_aniso_U_23
_atom_site_aniso_U_13
_atom_site_aniso_U_12
Co1 0.03028(19) 0.02384(17) 0.02104(17) -0.00001(12) -0.00780(13) 0.00119(13)
Co2 0.03238(19) 0.02357(17) 0.01894(17) -0.00039(12) -0.00407(13) -0.00146(13)
O1 0.0483(8) 0.0337(7) 0.0244(7) -0.0023(5) -0.0101(5) -0.0015(6)
O2 0.0670(10) 0.0344(7) 0.0302(7) -0.0016(5) -0.0042(6) -0.0106(6)
O3 0.0637(9) 0.0296(7) 0.0312(7) -0.0011(6) -0.0176(6) -0.0068(6)
O4 0.0470(8) 0.0268(6) 0.0240(6) 0.0012(5) -0.0070(5) -0.0019(5)
O5 0.0435(8) 0.0385(7) 0.0416(8) 0.0027(6) -0.0063(6) -0.0018(6)
O6 0.0422(8) 0.0266(6) 0.0334(7) 0.0008(5) -0.0069(6) 0.0012(5)
N1 0.0333(8) 0.0288(7) 0.0261(8) 0.0009(6) -0.0052(6) 0.0013(6)
N2 0.0497(10) 0.0352(8) 0.0285(8) -0.0034(6) -0.0057(7) 0.0126(7)
N3 0.0490(10) 0.0357(9) 0.0284(8) -0.0026(6) -0.0060(7) 0.0140(7)
N4 0.0286(8) 0.0262(7) 0.0253(7) -0.0018(6) -0.0017(6) 0.0061(6)
N5 0.0531(11) 0.0297(8) 0.0346(9) -0.0028(7) -0.0020(7) 0.0147(7)
N6 0.0358(9) 0.0297(8) 0.0254(8) 0.0001(6) -0.0025(6) -0.0008(6)
C1 0.0331(10) 0.0255(8) 0.0260(9) -0.0029(7) -0.0042(7) 0.0005(7)
C2 0.0334(10) 0.0290(9) 0.0262(9) 0.0007(7) -0.0008(7) 0.0012(7)
C3 0.0448(12) 0.0333(9) 0.0256(9) 0.0018(7) -0.0049(8) 0.0024(8)
C4 0.0466(12) 0.0401(10) 0.0264(10) -0.0009(8) 0.0055(8) 0.0042(9)
C5 0.0346(11) 0.0344(10) 0.0345(10) -0.0041(8) 0.0015(8) 0.0041(8)
C6 0.0271(9) 0.0281(9) 0.0289(9) -0.0022(7) -0.0013(7) 0.0034(7)
C7 0.0300(9) 0.0273(8) 0.0271(9) 0.0004(7) -0.0012(7) 0.0042(7)
C8 0.0341(10) 0.0267(9) 0.0241(9) 0.0020(7) -0.0031(7) 0.0015(7)
C9 0.0292(9) 0.0308(9) 0.0277(9) 0.0004(7) -0.0040(7) 0.0002(7)
C10 0.0424(11) 0.0377(10) 0.0271(10) 0.0009(8) -0.0105(8) 0.0001(9)
C11 0.0376(11) 0.0508(12) 0.0410(11) -0.0021(9) -0.0121(9) 0.0118(9)
C12 0.0390(11) 0.0443(11) 0.0374(11) -0.0031(9) -0.0023(8) 0.0123(9)
C13 0.0321(10) 0.0272(9) 0.0300(10) -0.0038(7) -0.0058(7) 0.0053(7)
C14 0.0292(9) 0.0281(8) 0.0246(9) -0.0031(7) -0.0025(7) 0.0046(7)
C15 0.0375(10) 0.0322(9) 0.0234(9) 0.0017(7) -0.0047(7) 0.0051(8)
C16 0.0435(11) 0.0272(9) 0.0326(10) 0.0050(8) -0.0018(8) -0.0010(8)
C17 0.0396(11) 0.0279(9) 0.0298(10) -0.0040(7) -0.0033(8) -0.0034(8)
C18 0.0325(10) 0.0269(8) 0.0223(8) -0.0024(7) -0.0009(7) 0.0020(7)
C19 0.0323(10) 0.0244(8) 0.0254(9) -0.0015(7) 0.0002(7) 0.0029(7)
C20 0.0356(10) 0.0285(9) 0.0235(9) -0.0019(7) -0.0019(7) 0.0002(7)
O7 0.0664(11) 0.0488(9) 0.0546(9) -0.0169(7) -0.0039(8) 0.0096(7)
O8 0.0768(12) 0.0432(9) 0.0686(10) -0.0085(7) 0.0156(8) -0.0168(8)

loop_
_atom_type_symbol
_atom_type_description
_atom_type_scat_dispersion_real
_atom_type_scat_dispersion_imag
_atom_type_scat_source
C C 0.0033 0.0016 'International Tables Vol C Tables 4.2.6.8 and 6.1.1.4'
H H 0.0000 0.0000 'International Tables Vol C Tables 4.2.6.8 and 6.1.1.4'
N N 0.0061 0.0033 'International Tables Vol C Tables 4.2.6.8 and 6.1.1.4'
O O 0.0106 0.0060 'International Tables Vol C Tables 4.2.6.8 and 6.1.1.4'
Co Co 0.3494 0.9721 'International Tables Vol C Tables 4.2.6.8 and 6.1.1.4'

loop_
_geom_angle_atom_site_label_1
_geom_angle_atom_site_label_2
_geom_angle_atom_site_label_3
_geom_angle
_geom_angle_site_symmetry_1
_geom_angle_site_symmetry_3
_geom_angle_publ_flag
O1 Co1 O1 180.00(5) . 3_665 ?
O1 Co1 O6 90.34(5) . . ?
O1 Co1 O6 89.66(5) 3_665 . ?
O1 Co1 O6 89.66(5) . 3_665 ?
O1 Co1 O6 90.34(5) 3_665 3_665 ?
O6 Co1 O6 180.00(6) . 3_665 ?
O1 Co1 N1 89.71(5) . 3_665 ?
O1 Co1 N1 90.29(5) 3_665 3_665 ?
O6 Co1 N1 88.79(5) . 3_665 ?
O6 Co1 N1 91.21(5) 3_665 3_665 ?
O1 Co1 N1 90.29(5) . . ?
O1 Co1 N1 89.71(5) 3_665 . ?
O6 Co1 N1 91.21(5) . . ?
O6 Co1 N1 88.79(5) 3_665 . ?
N1 Co1 N1 180.0 3_665 . ?
O4 Co2 O4 180.0 3_766 . ?
O4 Co2 N6 89.87(5) 3_766 3_766 ?
O4 Co2 N6 90.13(5) . 3_766 ?
O4 Co2 N6 90.13(5) 3_766 . ?
O4 Co2 N6 89.87(5) . . ?
N6 Co2 N6 180.00(6) 3_766 . ?
O4 Co2 O5 89.94(5) 3_766 . ?
O4 Co2 O5 90.06(5) . . ?
N6 Co2 O5 93.63(5) 3_766 . ?
N6 Co2 O5 86.37(5) . . ?
O4 Co2 O5 90.06(5) 3_766 3_766 ?
O4 Co2 O5 89.94(5) . 3_766 ?
N6 Co2 O5 86.37(5) 3_766 3_766 ?
N6 Co2 O5 93.63(5) . 3_766 ?
O5 Co2 O5 180.0 . 3_766 ?
C13 O1 Co1 133.34(11) . . ?
C20 O4 Co2 129.01(11) . . ?
Co2 O5 H5A 107.2 . . ?
Co2 O5 H5B 92.8 . . ?
H5A O5 H5B 116.9 . . ?
Co1 O6 H6A 122.3 . . ?
Co1 O6 H6B 100.0 . . ?
H6A O6 H6B 117.0 . . ?
C2 N1 C3 117.29(15) . . ?
C2 N1 Co1 120.26(11) . . ?
C3 N1 Co1 122.29(12) . . ?
C6 N2 N3 107.73(14) . . ?
C7 N3 N2 107.48(14) . . ?
C6 N4 C7 105.87(13) . . ?
C6 N4 N5 123.62(13) . . ?
C7 N4 N5 130.16(13) . . ?
N4 N5 H5' 106.6 . . ?
N4 N5 H5" 103.4 . . ?
H5' N5 H5" 112.9 . . ?
C9 N6 C10 118.26(15) . . ?
C9 N6 Co2 119.52(12) . . ?
C10 N6 Co2 122.16(12) . . ?
C2 C1 C5 118.78(16) . . ?
C2 C1 C6 121.69(15) . . ?
C5 C1 C6 119.52(16) . . ?
N1 C2 C1 123.30(16) . . ?
N1 C2 H2 118.3 . . ?
C1 C2 H2 118.3 . . ?
N1 C3 C4 123.29(16) . . ?
N1 C3 H3 118.4 . . ?
C4 C3 H3 118.4 . . ?
C3 C4 C5 119.20(17) . . ?
C3 C4 H4 120.4 . . ?
C5 C4 H4 120.4 . . ?
C4 C5 C1 118.13(17) . . ?
C4 C5 H5 120.9 . . ?
C1 C5 H5 120.9 . . ?
N2 C6 N4 109.57(15) . . ?
N2 C6 C1 124.25(15) . . ?
N4 C6 C1 126.16(14) . . ?
N3 C7 N4 109.34(14) . . ?
N3 C7 C8 124.07(15) . . ?
N4 C7 C8 126.36(14) . . ?
C12 C8 C9 117.88(16) . . ?
C12 C8 C7 118.86(15) . . ?
C9 C8 C7 123.25(15) . . ?
N6 C9 C8 122.95(16) . . ?
N6 C9 H9 118.5 . . ?
C8 C9 H9 118.5 . . ?
N6 C10 C11 122.42(17) . . ?
N6 C10 H10 118.8 . . ?
C11 C10 H10 118.8 . . ?
C10 C11 C12 119.14(18) . . ?
C10 C11 H11 120.4 . . ?
C12 C11 H11 120.4 . . ?
C11 C12 C8 119.33(17) . . ?
C11 C12 H12 120.3 . . ?
C8 C12 H12 120.3 . . ?
O2 C13 O1 124.90(16) . . ?
O2 C13 C14 118.80(15) . . ?
O1 C13 C14 116.29(15) . . ?
C15 C14 C19 119.32(15) . . ?
C15 C14 C13 120.14(15) . . ?
C19 C14 C13 120.47(15) . . ?
C16 C15 C14 120.16(16) . . ?
C16 C15 H15 119.9 . . ?
C14 C15 H15 119.9 . . ?
C15 C16 C17 120.12(16) . . ?
C15 C16 H16 119.9 . . ?
C17 C16 H16 119.9 . . ?
C18 C17 C16 120.71(16) . . ?
C18 C17 H17 119.6 . . ?
C16 C17 H17 119.6 . . ?
C17 C18 C19 118.65(16) . . ?
C17 C18 C20 120.58(15) . . ?
C19 C18 C20 120.71(15) . . ?
C14 C19 C18 120.89(15) . . ?
C14 C19 H19 119.6 . . ?
C18 C19 H19 119.6 . . ?
O3 C20 O4 124.78(16) . . ?
O3 C20 C18 118.89(15) . . ?
O4 C20 C18 116.32(14) . . ?
H7A O7 H7B 117.1 . . ?
H8A O8 H8B 117.0 . . ?

loop_
_geom_bond_atom_site_label_1
_geom_bond_atom_site_label_2
_geom_bond_distance
_geom_bond_site_symmetry_2
_geom_bond_publ_flag
Co1 O1 2.0667(11) . ?
Co1 O1 2.0667(11) 3_665 ?
Co1 O6 2.1300(11) . ?
Co1 O6 2.1300(11) 3_665 ?
Co1 N1 2.1633(14) 3_665 ?
Co1 N1 2.1633(14) . ?
Co2 O4 2.0975(11) 3_766 ?
Co2 O4 2.0975(11) . ?
Co2 N6 2.1170(14) 3_766 ?
Co2 N6 2.1170(14) . ?
Co2 O5 2.1444(13) . ?
Co2 O5 2.1444(13) 3_766 ?
O1 C13 1.262(2) . ?
O2 C13 1.255(2) . ?
O3 C20 1.251(2) . ?
O4 C20 1.267(2) . ?
O5 H5A 0.8500 . ?
O5 H5B 0.8501 . ?
O6 H6A 0.8500 . ?
O6 H6B 0.8500 . ?
N1 C2 1.335(2) . ?
N1 C3 1.339(2) . ?
N2 C6 1.302(2) . ?
N2 N3 1.385(2) . ?
N3 C7 1.306(2) . ?
N4 C6 1.359(2) . ?
N4 C7 1.365(2) . ?
N4 N5 1.4082(19) . ?
N5 H5' 0.8999 . ?
N5 H5" 0.8998 . ?
N6 C9 1.336(2) . ?
N6 C10 1.339(2) . ?
C1 C2 1.379(2) . ?
C1 C5 1.390(2) . ?
C1 C6 1.470(2) . ?
C2 H2 0.9300 . ?
C3 C4 1.373(3) . ?
C3 H3 0.9300 . ?
C4 C5 1.382(2) . ?
C4 H4 0.9300 . ?
C5 H5 0.9300 . ?
C7 C8 1.466(2) . ?
C8 C12 1.386(2) . ?
C8 C9 1.386(2) . ?
C9 H9 0.9300 . ?
C10 C11 1.375(3) . ?
C10 H10 0.9300 . ?
C11 C12 1.376(3) . ?
C11 H11 0.9300 . ?
C12 H12 0.9300 . ?
C13 C14 1.501(2) . ?
C14 C15 1.389(2) . ?
C14 C19 1.392(2) . ?
C15 C16 1.379(3) . ?
C15 H15 0.9300 . ?
C16 C17 1.388(2) . ?
C16 H16 0.9300 . ?
C17 C18 1.387(2) . ?
C17 H17 0.9300 . ?
C18 C19 1.392(2) . ?
C18 C20 1.514(2) . ?
C19 H19 0.9300 . ?
O7 H7A 0.8500 . ?
O7 H7B 0.8503 . ?
O8 H8A 0.8501 . ?
O8 H8B 0.8502 . ?

loop_
_geom_torsion_atom_site_label_1
_geom_torsion_atom_site_label_2
_geom_torsion_atom_site_label_3
_geom_torsion_atom_site_label_4
_geom_torsion
_geom_torsion_site_symmetry_1
_geom_torsion_site_symmetry_2
_geom_torsion_site_symmetry_3
_geom_torsion_site_symmetry_4
_geom_torsion_publ_flag
O6 Co1 O1 C13 5.80(16) . . . . ?
O6 Co1 O1 C13 -174.20(16) 3_665 . . . ?
N1 Co1 O1 C13 94.59(16) 3_665 . . . ?
N1 Co1 O1 C13 -85.41(16) . . . . ?
N6 Co2 O4 C20 61.34(15) 3_766 . . . ?
N6 Co2 O4 C20 -118.66(15) . . . . ?
O5 Co2 O4 C20 154.98(15) . . . . ?
O5 Co2 O4 C20 -25.02(15) 3_766 . . . ?
O1 Co1 N1 C2 45.42(13) . . . . ?
O1 Co1 N1 C2 -134.58(13) 3_665 . . . ?
O6 Co1 N1 C2 -44.93(13) . . . . ?
O6 Co1 N1 C2 135.07(13) 3_665 . . . ?
O1 Co1 N1 C3 -129.84(13) . . . . ?
O1 Co1 N1 C3 50.16(13) 3_665 . . . ?
O6 Co1 N1 C3 139.81(13) . . . . ?
O6 Co1 N1 C3 -40.19(13) 3_665 . . . ?
C6 N2 N3 C7 0.5(2) . . . . ?
O4 Co2 N6 C9 147.63(12) 3_766 . . . ?
O4 Co2 N6 C9 -32.37(12) . . . . ?
O5 Co2 N6 C9 57.69(12) . . . . ?
O5 Co2 N6 C9 -122.31(12) 3_766 . . . ?
O4 Co2 N6 C10 -35.26(14) 3_766 . . . ?
O4 Co2 N6 C10 144.74(14) . . . . ?
O5 Co2 N6 C10 -125.19(14) . . . . ?
O5 Co2 N6 C10 54.81(14) 3_766 . . . ?
C3 N1 C2 C1 0.2(2) . . . . ?
Co1 N1 C2 C1 -175.31(12) . . . . ?
C5 C1 C2 N1 0.6(3) . . . . ?
C6 C1 C2 N1 -178.56(15) . . . . ?
C2 N1 C3 C4 -0.6(3) . . . . ?
Co1 N1 C3 C4 174.77(14) . . . . ?
N1 C3 C4 C5 0.3(3) . . . . ?
C3 C4 C5 C1 0.5(3) . . . . ?
C2 C1 C5 C4 -0.9(3) . . . . ?
C6 C1 C5 C4 178.27(16) . . . . ?
N3 N2 C6 N4 -1.1(2) . . . . ?
N3 N2 C6 C1 177.76(16) . . . . ?
C7 N4 C6 N2 1.19(19) . . . . ?
N5 N4 C6 N2 174.96(16) . . . . ?
C7 N4 C6 C1 -177.61(16) . . . . ?
N5 N4 C6 C1 -3.8(3) . . . . ?
C2 C1 C6 N2 133.63(19) . . . . ?
C5 C1 C6 N2 -45.5(3) . . . . ?
C2 C1 C6 N4 -47.7(2) . . . . ?
C5 C1 C6 N4 133.14(18) . . . . ?
N2 N3 C7 N4 0.2(2) . . . . ?
N2 N3 C7 C8 -174.60(16) . . . . ?
C6 N4 C7 N3 -0.85(19) . . . . ?
N5 N4 C7 N3 -174.06(17) . . . . ?
C6 N4 C7 C8 173.82(16) . . . . ?
N5 N4 C7 C8 0.6(3) . . . . ?
N3 C7 C8 C12 32.8(3) . . . . ?
N4 C7 C8 C12 -141.14(18) . . . . ?
N3 C7 C8 C9 -148.64(18) . . . . ?
N4 C7 C8 C9 37.4(3) . . . . ?
C10 N6 C9 C8 -0.4(2) . . . . ?
Co2 N6 C9 C8 176.80(12) . . . . ?
C12 C8 C9 N6 1.5(3) . . . . ?
C7 C8 C9 N6 -177.03(15) . . . . ?
C9 N6 C10 C11 -0.7(3) . . . . ?
Co2 N6 C10 C11 -177.84(14) . . . . ?
N6 C10 C11 C12 0.6(3) . . . . ?
C10 C11 C12 C8 0.5(3) . . . . ?
C9 C8 C12 C11 -1.6(3) . . . . ?
C7 C8 C12 C11 177.09(17) . . . . ?
Co1 O1 C13 O2 -6.9(3) . . . . ?
Co1 O1 C13 C14 172.03(11) . . . . ?
O2 C13 C14 C15 -164.52(17) . . . . ?
O1 C13 C14 C15 16.5(2) . . . . ?
O2 C13 C14 C19 18.5(2) . . . . ?
O1 C13 C14 C19 -160.49(15) . . . . ?
C19 C14 C15 C16 -0.3(3) . . . . ?
C13 C14 C15 C16 -177.39(16) . . . . ?
C14 C15 C16 C17 2.9(3) . . . . ?
C15 C16 C17 C18 -2.1(3) . . . . ?
C16 C17 C18 C19 -1.3(3) . . . . ?
C16 C17 C18 C20 175.79(16) . . . . ?
C15 C14 C19 C18 -3.1(2) . . . . ?
C13 C14 C19 C18 173.91(16) . . . . ?
C17 C18 C19 C14 3.9(2) . . . . ?
C20 C18 C19 C14 -173.17(15) . . . . ?
Co2 O4 C20 O3 0.6(3) . . . . ?
Co2 O4 C20 C18 179.45(10) . . . . ?
C17 C18 C20 O3 11.5(2) . . . . ?
C19 C18 C20 O3 -171.43(16) . . . . ?
C17 C18 C20 O4 -167.44(16) . . . . ?
C19 C18 C20 O4 9.6(2) . . . . ?
